data_4112429
loop_
_publ_author_name
'Javier Vela'
'Sebastian Stoian'
'Christine J. Flaschenriem'
'Eckard M\"unck'
'Patrick L. Holland'

_publ_section_title
;
 A Sulfido-Bridged Diiron(II) Compound and Its Reactions with
 Nitrogenase-Relevant Substrates
;
_journal_name_full 'Journal of the American Chemical Society'
_journal_page_first 4522
_journal_page_last 4523
_journal_paper_doi 10.1021/ja049417l
_journal_volume 126
_journal_year 2004
_chemical_formula_sum 'C68 H112 Fe2 N6 S'
_chemical_formula_weight 1157.40
_chemical_name_common 1(NH3)2
_chemical_name_systematic
;
 ?
;
_space_group_IT_number 15
_symmetry_cell_setting monoclinic
_symmetry_space_group_name_Hall '-C 2yc'
_symmetry_space_group_name_H-M 'C 1 2/c 1'
_atom_sites_solution_hydrogens geom
_atom_sites_solution_primary direct
_atom_sites_solution_secondary difmap
_audit_creation_method SHELXL-97
_cell_angle_alpha 90.00
_cell_angle_beta 93.836(2)
_cell_angle_gamma 90.00
_cell_formula_units_Z 4
_cell_length_a 19.400(3)
_cell_length_b 15.347(2)
_cell_length_c 22.890(3)
_cell_measurement_reflns_used 9122
_cell_measurement_temperature 193(2)
_cell_measurement_theta_max 28
_cell_measurement_theta_min 2
_cell_volume 6799.8(16)
_computing_structure_refinement 'SHELXL-97 (Sheldrick, 1997)'
_diffrn_ambient_temperature 193(2)
_diffrn_measured_fraction_theta_full 0.983
_diffrn_measured_fraction_theta_max 0.983
_diffrn_radiation_monochromator graphite
_diffrn_radiation_source 'fine-focus sealed tube'
_diffrn_radiation_type MoK\a
_diffrn_radiation_wavelength 0.71073
_diffrn_reflns_av_R_equivalents 0.0226
_diffrn_reflns_av_sigmaI/netI 0.0197
_diffrn_reflns_limit_h_max 25
_diffrn_reflns_limit_h_min -25
_diffrn_reflns_limit_k_max 20
_diffrn_reflns_limit_k_min -20
_diffrn_reflns_limit_l_max 30
_diffrn_reflns_limit_l_min -30
_diffrn_reflns_number 40293
_diffrn_reflns_theta_full 28.33
_diffrn_reflns_theta_max 28.33
_diffrn_reflns_theta_min 1.69
_exptl_absorpt_coefficient_mu 0.499
_exptl_absorpt_correction_T_max 0.99
_exptl_absorpt_correction_T_min 0.89
_exptl_absorpt_correction_type empirical
_exptl_absorpt_process_details sadabs
_exptl_crystal_colour red
_exptl_crystal_density_diffrn 1.131
_exptl_crystal_description block
_exptl_crystal_F_000 2520
_exptl_crystal_size_max 0.50
_exptl_crystal_size_mid 0.40
_exptl_crystal_size_min 0.14
_refine_diff_density_max 1.024
_refine_diff_density_min -0.709
_refine_diff_density_rms 0.064
_refine_ls_extinction_method none
_refine_ls_goodness_of_fit_ref 1.033
_refine_ls_hydrogen_treatment mixed
_refine_ls_matrix_type full
_refine_ls_number_parameters 361
_refine_ls_number_reflns 8345
_refine_ls_number_restraints 0
_refine_ls_restrained_S_all 1.033
_refine_ls_R_factor_all 0.0657
_refine_ls_R_factor_gt 0.0526
_refine_ls_shift/su_max 0.001
_refine_ls_shift/su_mean 0.000
_refine_ls_structure_factor_coef Fsqd
_refine_ls_weighting_details 'calc w=1/[\s^2^(Fo^2^)+(0.0898P)^2^+7.6115P] where P=(Fo^2^+2Fc^2^)/3'
_refine_ls_weighting_scheme calc
_refine_ls_wR_factor_gt 0.1455
_refine_ls_wR_factor_ref 0.1556
_reflns_number_gt 6770
_reflns_number_total 8345
_reflns_threshold_expression >2sigma(I)
_cod_data_source_file ja049417lsi20040202_112433_5.cif
_cod_data_source_block 1.(NH3)2
_cod_original_cell_volume 6800.1(16)
_cod_database_code 4112429

loop_
_symmetry_equiv_pos_as_xyz
'x, y, z'
'-x, y, -z+1/2'
'x+1/2, y+1/2, z'
'-x+1/2, y+1/2, -z+1/2'
'-x, -y, -z'
'x, -y, z-1/2'
'-x+1/2, -y+1/2, -z'
'x+1/2, -y+1/2, z-1/2'

loop_
_atom_site_label
_atom_site_type_symbol
_atom_site_fract_x
_atom_site_fract_y
_atom_site_fract_z
_atom_site_U_iso_or_equiv
_atom_site_adp_type
_atom_site_occupancy
_atom_site_symmetry_multiplicity
_atom_site_calc_flag
_atom_site_refinement_flags
C1S C 0.3299(2) 0.0557(3) 0.07759(19) 0.0899(12) Uani 1 1 d .
H1S1 H 0.3579 0.0075 0.0942 0.135 Uiso 1 1 calc R
H1S2 H 0.3065 0.0374 0.0404 0.135 Uiso 1 1 calc R
H1S3 H 0.2955 0.0724 0.1049 0.135 Uiso 1 1 calc R
C2S C 0.3750(2) 0.1309(3) 0.06742(15) 0.0762(9) Uani 1 1 d .
H2S1 H 0.4076 0.1154 0.0376 0.091 Uiso 1 1 calc R
H2S2 H 0.3465 0.1804 0.0522 0.091 Uiso 1 1 calc R
C3S C 0.41133(12) 0.15512(16) 0.11808(10) 0.0399(5) Uani 1 1 d .
H3S1 H 0.4412 0.1059 0.1317 0.048 Uiso 1 1 calc R
H3S2 H 0.3783 0.1660 0.1484 0.048 Uiso 1 1 calc R
C4S C 0.4524(3) 0.2290(3) 0.1133(3) 0.1113(18) Uani 1 1 d .
H4S1 H 0.4229 0.2789 0.1005 0.134 Uiso 1 1 calc R
H4S2 H 0.4858 0.2188 0.0831 0.134 Uiso 1 1 calc R
C5S C 0.4894(3) 0.2500(4) 0.1677(3) 0.168(4) Uani 1 1 d .
H5S1 H 0.4566 0.2576 0.1981 0.252 Uiso 1 1 calc R
H5S2 H 0.5154 0.3041 0.1634 0.252 Uiso 1 1 calc R
H5S3 H 0.5215 0.2026 0.1789 0.252 Uiso 1 1 calc R
C11 C 0.32273(12) 0.16365(18) 0.25226(10) 0.0460(6) Uani 1 1 d .
H11A H 0.3489 0.2117 0.2712 0.069 Uiso 1 1 calc R
H11B H 0.3473 0.1419 0.2192 0.069 Uiso 1 1 calc R
H11C H 0.3178 0.1165 0.2806 0.069 Uiso 1 1 calc R
C12 C 0.20257(10) 0.12906(14) 0.31258(9) 0.0330(4) Uani 1 1 d .
C13 C 0.07147(10) 0.28429(14) 0.11401(9) 0.0321(4) Uani 1 1 d .
C21 C 0.25209(11) 0.19576(14) 0.23038(9) 0.0326(4) Uani 1 1 d .
C22 C 0.22352(11) 0.16299(15) 0.36789(9) 0.0367(5) Uani 1 1 d .
C23 C 0.03591(12) 0.21492(16) 0.08491(10) 0.0402(5) Uani 1 1 d .
C31 C 0.24925(11) 0.23898(14) 0.17584(9) 0.0338(4) Uani 1 1 d .
H31 H 0.2927 0.2514 0.1610 0.041 Uiso 1 1 calc R
C32 C 0.22122(13) 0.10830(19) 0.41653(11) 0.0491(6) Uani 1 1 d .
H32 H 0.2341 0.1308 0.4544 0.059 Uiso 1 1 calc R
C33 C -0.01893(14) 0.23577(19) 0.04475(11) 0.0507(6) Uani 1 1 d .
H33 H -0.0435 0.1901 0.0246 0.061 Uiso 1 1 calc R
C41 C 0.19163(11) 0.26614(13) 0.14057(9) 0.0320(4) Uani 1 1 d .
C42 C 0.20084(15) 0.0230(2) 0.41106(13) 0.0575(7) Uani 1 1 d .
H42 H 0.1994 -0.0128 0.4448 0.069 Uiso 1 1 calc R
C43 C -0.03825(13) 0.32068(19) 0.03367(11) 0.0503(6) Uani 1 1 d .
H43 H -0.0756 0.3330 0.0059 0.060 Uiso 1 1 calc R
C51 C 0.20622(12) 0.29907(17) 0.08004(9) 0.0413(5) Uani 1 1 d .
H51A H 0.1767 0.2681 0.0504 0.062 Uiso 1 1 calc R
H51B H 0.2548 0.2887 0.0731 0.062 Uiso 1 1 calc R
H51C H 0.1965 0.3617 0.0775 0.062 Uiso 1 1 calc R
C52 C 0.18232(14) -0.01066(18) 0.35630(13) 0.0547(7) Uani 1 1 d .
H52 H 0.1694 -0.0702 0.3527 0.066 Uiso 1 1 calc R
C53 C -0.00362(12) 0.38795(17) 0.06274(10) 0.0435(5) Uani 1 1 d .
H53 H -0.0176 0.4464 0.0550 0.052 Uiso 1 1 calc R
C62 C 0.18228(12) 0.04101(15) 0.30645(11) 0.0425(5) Uani 1 1 d .
C63 C 0.05177(10) 0.37128(14) 0.10340(9) 0.0344(4) Uani 1 1 d .
C72 C 0.24952(14) 0.25565(16) 0.37626(10) 0.0429(5) Uani 1 1 d .
H72 H 0.2449 0.2857 0.3374 0.051 Uiso 1 1 calc R
C73 C 0.05697(15) 0.12050(17) 0.09548(12) 0.0521(6) Uani 1 1 d .
H73 H 0.0830 0.1176 0.1346 0.062 Uiso 1 1 calc R
C82 C 0.32544(17) 0.25938(19) 0.39884(14) 0.0605(7) Uani 1 1 d .
H82A H 0.3309 0.2320 0.4375 0.091 Uiso 1 1 calc R
H82B H 0.3404 0.3203 0.4018 0.091 Uiso 1 1 calc R
H82C H 0.3537 0.2282 0.3717 0.091 Uiso 1 1 calc R
C83 C 0.1054(2) 0.0895(2) 0.0501(2) 0.0891(12) Uani 1 1 d .
H83A H 0.0818 0.0931 0.0110 0.134 Uiso 1 1 calc R
H83B H 0.1189 0.0290 0.0584 0.134 Uiso 1 1 calc R
H83C H 0.1467 0.1264 0.0518 0.134 Uiso 1 1 calc R
C92 C 0.2075(2) 0.3069(2) 0.41894(12) 0.0727(10) Uani 1 1 d .
H92A H 0.1583 0.3030 0.4065 0.109 Uiso 1 1 calc R
H92B H 0.2220 0.3681 0.4193 0.109 Uiso 1 1 calc R
H92C H 0.2154 0.2824 0.4584 0.109 Uiso 1 1 calc R
C93 C -0.0049(2) 0.0590(2) 0.09717(17) 0.0758(10) Uani 1 1 d .
H93A H -0.0379 0.0826 0.1237 0.114 Uiso 1 1 calc R
H93B H 0.0110 0.0016 0.1112 0.114 Uiso 1 1 calc R
H93C H -0.0274 0.0533 0.0577 0.114 Uiso 1 1 calc R
C102 C 0.16347(16) 0.00241(16) 0.24649(13) 0.0578(7) Uani 1 1 d .
H102 H 0.1496 0.0516 0.2196 0.069 Uiso 1 1 calc R
C103 C 0.08797(11) 0.44735(14) 0.13491(10) 0.0379(5) Uani 1 1 d .
H103 H 0.1315 0.4251 0.1556 0.045 Uiso 1 1 calc R
C112 C 0.2252(2) -0.0419(2) 0.22235(16) 0.0825(11) Uani 1 1 d .
H11D H 0.2391 -0.0918 0.2471 0.124 Uiso 1 1 calc R
H11E H 0.2636 -0.0005 0.2219 0.124 Uiso 1 1 calc R
H11F H 0.2129 -0.0621 0.1824 0.124 Uiso 1 1 calc R
C113 C 0.04287(16) 0.4850(2) 0.18053(14) 0.0619(7) Uani 1 1 d .
H11G H 0.0017 0.5117 0.1609 0.093 Uiso 1 1 calc R
H11H H 0.0690 0.5292 0.2036 0.093 Uiso 1 1 calc R
H11I H 0.0289 0.4383 0.2065 0.093 Uiso 1 1 calc R
C122 C 0.1031(2) -0.0606(3) 0.2461(2) 0.0947(14) Uani 1 1 d .
H12A H 0.0899 -0.0782 0.2057 0.142 Uiso 1 1 calc R
H12B H 0.0638 -0.0321 0.2630 0.142 Uiso 1 1 calc R
H12C H 0.1166 -0.1122 0.2694 0.142 Uiso 1 1 calc R
C123 C 0.10703(16) 0.51952(19) 0.09319(13) 0.0594(7) Uani 1 1 d .
H12D H 0.1324 0.4945 0.0616 0.089 Uiso 1 1 calc R
H12E H 0.1361 0.5627 0.1146 0.089 Uiso 1 1 calc R
H12F H 0.0649 0.5478 0.0766 0.089 Uiso 1 1 calc R
N3 N 0.10247(14) 0.3392(2) 0.29580(13) 0.0776(9) Uani 1 1 d .
H3A H 0.1459 0.3461 0.3128 0.116 Uiso 1 1 calc R
H3B H 0.0724 0.3302 0.3240 0.116 Uiso 1 1 calc R
H3C H 0.0900 0.3880 0.2751 0.116 Uiso 1 1 calc R
N11 N 0.19724(8) 0.18352(11) 0.26143(7) 0.0298(3) Uani 1 1 d .
N21 N 0.12695(9) 0.26404(11) 0.15685(7) 0.0305(3) Uani 1 1 d .
S S 0.0000 0.16274(7) 0.2500 0.0519(2) Uani 1 2 d S
Fe Fe 0.100440(14) 0.227978(19) 0.237330(12) 0.03046(11) Uani 1 1 d .

loop_
_atom_site_aniso_label
_atom_site_aniso_U_11
_atom_site_aniso_U_22
_atom_site_aniso_U_33
_atom_site_aniso_U_23
_atom_site_aniso_U_13
_atom_site_aniso_U_12
C1S 0.077(2) 0.101(3) 0.091(3) -0.030(2) 0.000(2) -0.012(2)
C2S 0.087(2) 0.085(2) 0.0578(18) 0.0014(17) 0.0151(17) 0.014(2)
C3S 0.0393(11) 0.0445(12) 0.0370(11) -0.0032(9) 0.0107(9) -0.0058(9)
C4S 0.115(4) 0.099(3) 0.127(4) -0.023(3) 0.059(3) -0.033(3)
C5S 0.096(4) 0.164(5) 0.250(8) -0.135(6) 0.059(5) -0.058(4)
C11 0.0332(11) 0.0674(16) 0.0374(11) 0.0063(11) 0.0017(9) 0.0124(10)
C12 0.0302(10) 0.0357(10) 0.0333(10) 0.0032(8) 0.0033(8) 0.0084(8)
C13 0.0296(9) 0.0390(11) 0.0273(9) 0.0022(8) -0.0001(7) -0.0031(8)
C21 0.0325(10) 0.0359(10) 0.0291(9) -0.0018(8) 0.0000(8) 0.0038(8)
C22 0.0354(10) 0.0446(12) 0.0301(10) 0.0042(8) 0.0028(8) 0.0085(9)
C23 0.0405(12) 0.0460(13) 0.0333(11) -0.0017(9) -0.0020(9) -0.0069(9)
C31 0.0296(10) 0.0427(11) 0.0293(10) 0.0024(8) 0.0031(8) 0.0009(8)
C32 0.0508(14) 0.0622(16) 0.0341(11) 0.0112(11) 0.0028(10) 0.0087(12)
C33 0.0449(13) 0.0639(17) 0.0417(13) -0.0041(11) -0.0097(10) -0.0153(12)
C41 0.0333(10) 0.0347(10) 0.0278(9) -0.0005(8) 0.0014(8) -0.0019(8)
C42 0.0580(16) 0.0617(17) 0.0535(15) 0.0280(13) 0.0080(12) 0.0056(13)
C43 0.0378(12) 0.0711(17) 0.0399(12) 0.0099(12) -0.0126(10) -0.0056(11)
C51 0.0384(11) 0.0545(13) 0.0313(11) 0.0076(9) 0.0049(9) -0.0001(10)
C52 0.0540(15) 0.0408(13) 0.0691(18) 0.0189(12) 0.0011(13) 0.0015(11)
C53 0.0349(11) 0.0524(14) 0.0424(12) 0.0130(10) -0.0026(9) 0.0017(10)
C62 0.0396(12) 0.0356(11) 0.0517(13) 0.0056(10) -0.0017(10) 0.0066(9)
C63 0.0298(10) 0.0404(11) 0.0327(10) 0.0062(8) 0.0012(8) -0.0020(8)
C72 0.0527(14) 0.0422(12) 0.0328(11) -0.0021(9) -0.0047(10) 0.0109(10)
C73 0.0608(16) 0.0418(13) 0.0520(14) -0.0082(11) -0.0076(12) -0.0077(11)
C82 0.0637(18) 0.0520(15) 0.0625(18) -0.0034(13) -0.0199(14) -0.0005(13)
C83 0.086(3) 0.057(2) 0.127(3) -0.022(2) 0.029(2) 0.0006(18)
C92 0.106(3) 0.072(2) 0.0397(14) -0.0050(14) 0.0040(15) 0.0411(19)
C93 0.091(2) 0.0494(17) 0.086(2) -0.0060(16) 0.0051(19) -0.0237(17)
C102 0.0761(18) 0.0292(11) 0.0650(17) -0.0021(11) -0.0176(14) 0.0049(11)
C103 0.0360(11) 0.0349(11) 0.0424(12) 0.0067(9) 0.0007(9) -0.0033(8)
C112 0.114(3) 0.067(2) 0.069(2) -0.0195(17) 0.019(2) -0.003(2)
C113 0.0571(16) 0.0675(18) 0.0624(17) -0.0179(14) 0.0124(13) -0.0149(14)
C122 0.077(3) 0.072(2) 0.131(4) -0.033(2) -0.023(2) -0.0076(18)
C123 0.0672(18) 0.0486(15) 0.0624(17) 0.0135(13) 0.0054(14) -0.0169(13)
N3 0.0574(15) 0.092(2) 0.0787(18) -0.0457(16) -0.0272(13) 0.0348(14)
N11 0.0291(8) 0.0317(8) 0.0286(8) 0.0009(6) 0.0005(6) 0.0051(6)
N21 0.0308(8) 0.0332(9) 0.0269(8) 0.0009(6) -0.0019(6) -0.0004(6)
S 0.0315(4) 0.0573(5) 0.0682(6) 0.000 0.0141(4) 0.000
Fe 0.02758(16) 0.03583(18) 0.02799(16) 0.00156(11) 0.00195(11) 0.00420(11)

loop_
_atom_type_symbol
_atom_type_description
_atom_type_scat_dispersion_real
_atom_type_scat_dispersion_imag
_atom_type_scat_source
C C 0.0033 0.0016 'International Tables Vol C Tables 4.2.6.8 and 6.1.1.4'
H H 0.0000 0.0000 'International Tables Vol C Tables 4.2.6.8 and 6.1.1.4'
N N 0.0061 0.0033 'International Tables Vol C Tables 4.2.6.8 and 6.1.1.4'
S S 0.1246 0.1234 'International Tables Vol C Tables 4.2.6.8 and 6.1.1.4'
Fe Fe 0.3463 0.8444 'International Tables Vol C Tables 4.2.6.8 and 6.1.1.4'

loop_
_geom_angle_atom_site_label_1
_geom_angle_atom_site_label_2
_geom_angle_atom_site_label_3
_geom_angle
_geom_angle_site_symmetry_3
C3S C2S C1S 110.9(3) .
C2S C3S C4S 114.8(3) .
C3S C4S C5S 111.8(5) .
C22 C12 C62 120.4(2) .
C22 C12 N11 121.34(19) .
C62 C12 N11 118.12(19) .
C63 C13 C23 121.10(19) .
C63 C13 N21 120.31(18) .
C23 C13 N21 118.54(19) .
N11 C21 C31 123.57(18) .
N11 C21 C11 121.11(19) .
C31 C21 C11 115.32(19) .
C32 C22 C12 118.2(2) .
C32 C22 C72 119.4(2) .
C12 C22 C72 122.37(19) .
C33 C23 C13 117.7(2) .
C33 C23 C73 120.5(2) .
C13 C23 C73 121.8(2) .
C41 C31 C21 129.3(2) .
C42 C32 C22 121.7(2) .
C43 C33 C23 121.7(2) .
N21 C41 C31 124.23(19) .
N21 C41 C51 119.96(18) .
C31 C41 C51 115.81(19) .
C32 C42 C52 119.8(2) .
C33 C43 C53 120.2(2) .
C42 C52 C62 121.2(2) .
C43 C53 C63 120.8(2) .
C52 C62 C12 118.7(2) .
C52 C62 C102 120.5(2) .
C12 C62 C102 120.8(2) .
C53 C63 C13 118.5(2) .
C53 C63 C103 119.1(2) .
C13 C63 C103 122.43(18) .
C22 C72 C82 112.5(2) .
C22 C72 C92 112.0(2) .
C82 C72 C92 107.9(2) .
C23 C73 C83 111.2(3) .
C23 C73 C93 112.9(3) .
C83 C73 C93 110.2(3) .
C112 C102 C62 111.0(3) .
C112 C102 C122 109.9(3) .
C62 C102 C122 113.1(3) .
C63 C103 C113 110.42(19) .
C63 C103 C123 112.6(2) .
C113 C103 C123 109.2(2) .
C21 N11 C12 120.03(16) .
C21 N11 Fe 124.23(14) .
C12 N11 Fe 115.47(12) .
C41 N21 C13 118.60(17) .
C41 N21 Fe 124.25(14) .
C13 N21 Fe 117.07(13) .
Fe S Fe 126.56(5) 2
N21 Fe N11 93.00(7) .
N21 Fe N3 110.58(11) .
N11 Fe N3 96.79(8) .
N21 Fe S 121.31(5) .
N11 Fe S 127.76(5) .
N3 Fe S 104.69(9) .

loop_
_geom_bond_atom_site_label_1
_geom_bond_atom_site_label_2
_geom_bond_distance
_geom_bond_site_symmetry_2
C1S C2S 1.475(6) .
C2S C3S 1.368(4) .
C3S C4S 1.394(5) .
C4S C5S 1.431(9) .
C11 C21 1.510(3) .
C12 C22 1.404(3) .
C12 C62 1.412(3) .
C12 N11 1.437(3) .
C13 C63 1.405(3) .
C13 C23 1.411(3) .
C13 N21 1.441(3) .
C21 N11 1.332(3) .
C21 C31 1.411(3) .
C22 C32 1.397(3) .
C22 C72 1.517(3) .
C23 C33 1.396(3) .
C23 C73 1.521(4) .
C31 C41 1.398(3) .
C32 C42 1.370(4) .
C33 C43 1.375(4) .
C41 N21 1.333(3) .
C41 C51 1.519(3) .
C42 C52 1.381(4) .
C43 C53 1.378(4) .
C52 C62 1.390(4) .
C53 C63 1.397(3) .
C62 C102 1.517(4) .
C63 C103 1.519(3) .
C72 C82 1.529(4) .
C72 C92 1.531(4) .
C73 C83 1.522(5) .
C73 C93 1.530(4) .
C102 C112 1.513(5) .
C102 C122 1.518(5) .
C103 C113 1.520(4) .
C103 C123 1.524(3) .
N3 Fe 2.168(2) .
N11 Fe 2.0391(16) .
N21 Fe 2.0226(17) .
S Fe 2.2269(6) .
S Fe 2.2269(6) 2

loop_
_geom_torsion_atom_site_label_1
_geom_torsion_atom_site_label_2
_geom_torsion_atom_site_label_3
_geom_torsion_atom_site_label_4
_geom_torsion
_geom_torsion_site_symmetry_1
C1S C2S C3S C4S -176.5(4) .
C2S C3S C4S C5S -179.4(4) .
C62 C12 C22 C32 -2.3(3) .
N11 C12 C22 C32 174.0(2) .
C62 C12 C22 C72 176.5(2) .
N11 C12 C22 C72 -7.2(3) .
C63 C13 C23 C33 0.7(3) .
N21 C13 C23 C33 178.2(2) .
C63 C13 C23 C73 179.5(2) .
N21 C13 C23 C73 -3.1(3) .
N11 C21 C31 C41 -9.3(4) .
C11 C21 C31 C41 171.0(2) .
C12 C22 C32 C42 1.6(4) .
C72 C22 C32 C42 -177.3(2) .
C13 C23 C33 C43 -0.2(4) .
C73 C23 C33 C43 -178.9(3) .
C21 C31 C41 N21 8.3(4) .
C21 C31 C41 C51 -171.3(2) .
C22 C32 C42 C52 0.4(4) .
C23 C33 C43 C53 -0.5(4) .
C32 C42 C52 C62 -1.6(4) .
C33 C43 C53 C63 0.5(4) .
C42 C52 C62 C12 0.9(4) .
C42 C52 C62 C102 178.5(3) .
C22 C12 C62 C52 1.1(3) .
N11 C12 C62 C52 -175.3(2) .
C22 C12 C62 C102 -176.5(2) .
N11 C12 C62 C102 7.1(3) .
C43 C53 C63 C13 0.0(3) .
C43 C53 C63 C103 -179.4(2) .
C23 C13 C63 C53 -0.7(3) .
N21 C13 C63 C53 -178.14(19) .
C23 C13 C63 C103 178.7(2) .
N21 C13 C63 C103 1.2(3) .
C32 C22 C72 C82 64.0(3) .
C12 C22 C72 C82 -114.9(3) .
C32 C22 C72 C92 -57.7(3) .
C12 C22 C72 C92 123.4(2) .
C33 C23 C73 C83 84.1(3) .
C13 C23 C73 C83 -94.6(3) .
C33 C23 C73 C93 -40.4(4) .
C13 C23 C73 C93 141.0(3) .
C52 C62 C102 C112 -83.2(3) .
C12 C62 C102 C112 94.4(3) .
C52 C62 C102 C122 40.8(4) .
C12 C62 C102 C122 -141.6(3) .
C53 C63 C103 C113 73.4(3) .
C13 C63 C103 C113 -106.0(3) .
C53 C63 C103 C123 -49.0(3) .
C13 C63 C103 C123 131.6(2) .
C31 C21 N11 C12 171.8(2) .
C11 C21 N11 C12 -8.5(3) .
C31 C21 N11 Fe -2.0(3) .
C11 C21 N11 Fe 177.71(17) .
C22 C12 N11 C21 88.1(2) .
C62 C12 N11 C21 -95.5(2) .
C22 C12 N11 Fe -97.6(2) .
C62 C12 N11 Fe 78.8(2) .
C31 C41 N21 C13 -172.9(2) .
C51 C41 N21 C13 6.7(3) .
C31 C41 N21 Fe 3.8(3) .
C51 C41 N21 Fe -176.61(16) .
C63 C13 N21 C41 -85.3(2) .
C23 C13 N21 C41 97.2(2) .
C63 C13 N21 Fe 97.8(2) .
C23 C13 N21 Fe -79.7(2) .
C41 N21 Fe N11 -10.08(17) .
C13 N21 Fe N11 166.64(14) .
C41 N21 Fe N3 88.31(18) .
C13 N21 Fe N3 -94.97(15) .
C41 N21 Fe S -148.64(15) .
C13 N21 Fe S 28.09(16) .
C21 N11 Fe N21 9.22(17) .
C12 N11 Fe N21 -164.82(14) .
C21 N11 Fe N3 -101.93(19) .
C12 N11 Fe N3 84.04(17) .
C21 N11 Fe S 143.54(15) .
C12 N11 Fe S -30.49(16) .
Fe S Fe N21 -87.00(6) 2
Fe S Fe N11 149.74(6) 2
Fe S Fe N3 38.79(8) 2
